data_4066827
loop_
_publ_author_name
'Qiu, Zaozao'
'Deng, Liang'
'Chan, Hoi-Shan'
'Xie, Zuowei'

_publ_section_title
;
 Synthesis and Structural Characterization of Group 10
 Metal&#x2212;Carboryne Complexes
;
_journal_issue 20
_journal_name_full Organometallics
_journal_page_first 4541
_journal_paper_doi 10.1021/om100669x
_journal_volume 29
_journal_year 2010
_chemical_formula_sum 'C38 H40 B10 P2 Pd'
_chemical_formula_weight 773.14
_chemical_name_systematic
; 
 ? 
;
_space_group_IT_number 2
_symmetry_cell_setting triclinic
_symmetry_space_group_name_Hall '-P 1'
_symmetry_space_group_name_H-M 'P -1'
_atom_sites_solution_hydrogens geom
_atom_sites_solution_primary direct
_atom_sites_solution_secondary difmap
_audit_creation_method SHELXL-97
_cell_angle_alpha 111.354(2)
_cell_angle_beta 98.545(2)
_cell_angle_gamma 102.894(2)
_cell_formula_units_Z 2
_cell_length_a 11.5611(10)
_cell_length_b 11.7656(9)
_cell_length_c 16.0430(13)
_cell_measurement_temperature 293(2)
_cell_volume 1916.6(3)
_computing_structure_refinement 'SHELXL-97 (Sheldrick, 1997)'
_computing_structure_solution 'SHELXS-97 (Sheldrick, 1990)'
_diffrn_ambient_temperature 293(2)
_diffrn_measured_fraction_theta_full 0.995
_diffrn_measured_fraction_theta_max 0.995
_diffrn_radiation_monochromator graphite
_diffrn_radiation_source 'fine-focus sealed tube'
_diffrn_radiation_type MoK\a
_diffrn_radiation_wavelength 0.71073
_diffrn_reflns_av_R_equivalents 0.0325
_diffrn_reflns_av_sigmaI/netI 0.0507
_diffrn_reflns_limit_h_max 13
_diffrn_reflns_limit_h_min -13
_diffrn_reflns_limit_k_max 13
_diffrn_reflns_limit_k_min -10
_diffrn_reflns_limit_l_max 17
_diffrn_reflns_limit_l_min -19
_diffrn_reflns_number 10409
_diffrn_reflns_theta_full 25.00
_diffrn_reflns_theta_max 25.00
_diffrn_reflns_theta_min 1.87
_exptl_absorpt_coefficient_mu 0.596
_exptl_absorpt_correction_T_max 0.8902
_exptl_absorpt_correction_T_min 0.7164
_exptl_absorpt_correction_type multi-scan
_exptl_crystal_colour yellow
_exptl_crystal_density_diffrn 1.340
_exptl_crystal_density_method 'not measured'
_exptl_crystal_description block
_exptl_crystal_F_000 788
_exptl_crystal_size_max 0.60
_exptl_crystal_size_mid 0.50
_exptl_crystal_size_min 0.20
_refine_diff_density_max 1.332
_refine_diff_density_min -0.556
_refine_diff_density_rms 0.095
_refine_ls_extinction_method none
_refine_ls_goodness_of_fit_ref 1.084
_refine_ls_hydrogen_treatment riding
_refine_ls_matrix_type full
_refine_ls_number_parameters 460
_refine_ls_number_reflns 6717
_refine_ls_number_restraints 0
_refine_ls_restrained_S_all 1.084
_refine_ls_R_factor_all 0.0625
_refine_ls_R_factor_gt 0.0479
_refine_ls_shift/su_max 0.001
_refine_ls_shift/su_mean 0.000
_refine_ls_structure_factor_coef Fsqd
_refine_ls_weighting_details 'calc w=1/[\s^2^(Fo^2^)+(0.0727P)^2^+0.0000P] where P=(Fo^2^+2Fc^2^)/3'
_refine_ls_weighting_scheme calc
_refine_ls_wR_factor_gt 0.1132
_refine_ls_wR_factor_ref 0.1234
_reflns_number_gt 5519
_reflns_number_total 6717
_reflns_threshold_expression >2sigma(I)
_cod_data_source_file om100669x_si_001.cif
_cod_data_source_block 2
_cod_original_sg_symbol_H-M P-1
_cod_database_code 4066827

loop_
_symmetry_equiv_pos_as_xyz
'x, y, z'
'-x, -y, -z'

loop_
_atom_site_label
_atom_site_type_symbol
_atom_site_fract_x
_atom_site_fract_y
_atom_site_fract_z
_atom_site_U_iso_or_equiv
_atom_site_adp_type
_atom_site_occupancy
_atom_site_symmetry_multiplicity
_atom_site_calc_flag
_atom_site_refinement_flags
Pd1 Pd 0.79620(3) 0.88143(3) 0.73484(2) 0.02819(12) Uani 1 1 d .
P1 P 0.77367(9) 1.07960(9) 0.75112(7) 0.0303(2) Uani 1 1 d .
P2 P 0.98567(9) 0.88902(9) 0.70201(7) 0.0276(2) Uani 1 1 d .
C1 C 0.6442(4) 0.7781(4) 0.7594(3) 0.0331(9) Uani 1 1 d .
C2 C 0.7324(4) 0.6966(4) 0.7281(3) 0.0347(9) Uani 1 1 d .
C11 C 0.9100(4) 1.2196(4) 0.8101(3) 0.0358(10) Uani 1 1 d .
C12 C 0.9725(5) 1.2395(5) 0.8972(3) 0.0565(13) Uani 1 1 d .
H12A H 0.9495 1.1786 0.9205 0.068 Uiso 1 1 calc R
C13 C 1.0689(5) 1.3498(6) 0.9496(4) 0.0753(18) Uani 1 1 d .
H13A H 1.1100 1.3641 1.0086 0.090 Uiso 1 1 calc R
C14 C 1.1033(6) 1.4380(6) 0.9134(5) 0.083(2) Uani 1 1 d .
H14A H 1.1682 1.5121 0.9483 0.099 Uiso 1 1 calc R
C15 C 1.0442(5) 1.4183(5) 0.8281(4) 0.0724(17) Uani 1 1 d .
H15A H 1.0686 1.4788 0.8047 0.087 Uiso 1 1 calc R
C16 C 0.9478(4) 1.3088(4) 0.7753(3) 0.0503(12) Uani 1 1 d .
H16A H 0.9082 1.2952 0.7160 0.060 Uiso 1 1 calc R
C21 C 0.6639(4) 1.1331(4) 0.8174(3) 0.0336(9) Uani 1 1 d .
C22 C 0.5639(4) 1.0438(4) 0.8171(3) 0.0467(11) Uani 1 1 d .
H22A H 0.5517 0.9573 0.7826 0.056 Uiso 1 1 calc R
C23 C 0.4809(5) 1.0808(5) 0.8676(4) 0.0606(14) Uani 1 1 d .
H23A H 0.4143 1.0196 0.8676 0.073 Uiso 1 1 calc R
C24 C 0.4981(5) 1.2092(5) 0.9177(3) 0.0537(13) Uani 1 1 d .
H24A H 0.4430 1.2348 0.9518 0.064 Uiso 1 1 calc R
C25 C 0.5951(4) 1.2981(5) 0.9174(3) 0.0494(12) Uani 1 1 d .
H25A H 0.6053 1.3846 0.9503 0.059 Uiso 1 1 calc R
C26 C 0.6788(4) 1.2613(4) 0.8686(3) 0.0424(10) Uani 1 1 d .
H26A H 0.7460 1.3232 0.8700 0.051 Uiso 1 1 calc R
C31 C 0.7141(4) 1.0791(4) 0.6389(3) 0.0324(9) Uani 1 1 d .
C32 C 0.6656(4) 1.1742(4) 0.6316(3) 0.0441(11) Uani 1 1 d .
H32A H 0.6637 1.2400 0.6850 0.053 Uiso 1 1 calc R
C33 C 0.6203(5) 1.1724(5) 0.5467(4) 0.0526(13) Uani 1 1 d .
H33A H 0.5891 1.2373 0.5432 0.063 Uiso 1 1 calc R
C34 C 0.6212(4) 1.0754(5) 0.4671(4) 0.0550(14) Uani 1 1 d .
H34A H 0.5905 1.0742 0.4098 0.066 Uiso 1 1 calc R
C35 C 0.6676(5) 0.9800(5) 0.4727(3) 0.0564(14) Uani 1 1 d .
H35A H 0.6684 0.9142 0.4188 0.068 Uiso 1 1 calc R
C36 C 0.7134(4) 0.9810(5) 0.5579(3) 0.0433(11) Uani 1 1 d .
H36A H 0.7439 0.9154 0.5607 0.052 Uiso 1 1 calc R
C41 C 1.0818(4) 0.8595(4) 0.7884(3) 0.0305(9) Uani 1 1 d .
C42 C 1.0907(5) 0.9287(5) 0.8819(3) 0.0508(12) Uani 1 1 d .
H42A H 1.0463 0.9867 0.8989 0.061 Uiso 1 1 calc R
C43 C 1.1651(5) 0.9113(5) 0.9489(3) 0.0623(15) Uani 1 1 d .
H43A H 1.1712 0.9586 1.0110 0.075 Uiso 1 1 calc R
C44 C 1.2296(5) 0.8260(5) 0.9256(4) 0.0570(14) Uani 1 1 d .
H44A H 1.2796 0.8153 0.9715 0.068 Uiso 1 1 calc R
C45 C 1.2210(5) 0.7565(5) 0.8352(4) 0.0534(13) Uani 1 1 d .
H45A H 1.2643 0.6974 0.8192 0.064 Uiso 1 1 calc R
C46 C 1.1481(4) 0.7732(4) 0.7667(3) 0.0400(10) Uani 1 1 d .
H46A H 1.1437 0.7255 0.7050 0.048 Uiso 1 1 calc R
C51 C 0.9803(4) 0.7656(4) 0.5905(3) 0.0296(8) Uani 1 1 d .
C52 C 0.8731(4) 0.6657(4) 0.5396(3) 0.0365(10) Uani 1 1 d .
H52A H 0.8029 0.6623 0.5617 0.044 Uiso 1 1 calc R
C53 C 0.8706(4) 0.5714(4) 0.4562(3) 0.0443(11) Uani 1 1 d .
H53A H 0.7984 0.5054 0.4220 0.053 Uiso 1 1 calc R
C54 C 0.9731(5) 0.5743(4) 0.4236(3) 0.0451(11) Uani 1 1 d .
H54A H 0.9708 0.5100 0.3678 0.054 Uiso 1 1 calc R
C55 C 1.0802(4) 0.6724(4) 0.4732(3) 0.0447(11) Uani 1 1 d .
H55A H 1.1502 0.6741 0.4510 0.054 Uiso 1 1 calc R
C56 C 1.0835(4) 0.7682(4) 0.5558(3) 0.0356(9) Uani 1 1 d .
H56A H 1.1555 0.8351 0.5886 0.043 Uiso 1 1 calc R
C61 C 1.0822(3) 1.0334(4) 0.6995(3) 0.0294(8) Uani 1 1 d .
C62 C 1.1872(4) 1.1134(4) 0.7668(3) 0.0481(12) Uani 1 1 d .
H62A H 1.2130 1.0947 0.8166 0.058 Uiso 1 1 calc R
C63 C 1.2551(5) 1.2227(5) 0.7607(3) 0.0583(14) Uani 1 1 d .
H63A H 1.3266 1.2760 0.8062 0.070 Uiso 1 1 calc R
C64 C 1.2172(4) 1.2517(4) 0.6884(3) 0.0481(12) Uani 1 1 d .
H64A H 1.2624 1.3248 0.6845 0.058 Uiso 1 1 calc R
C65 C 1.1119(4) 1.1724(4) 0.6213(3) 0.0426(11) Uani 1 1 d .
H65A H 1.0859 1.1919 0.5718 0.051 Uiso 1 1 calc R
C66 C 1.0450(4) 1.0648(4) 0.6267(3) 0.0348(9) Uani 1 1 d .
H66A H 0.9736 1.0121 0.5809 0.042 Uiso 1 1 calc R
B3 B 0.7316(5) 0.7510(5) 0.8429(4) 0.0432(12) Uani 1 1 d .
H3 H 0.8072 0.8228 0.9015 0.052 Uiso 1 1 calc R
B4 B 0.5767(5) 0.7462(5) 0.8394(4) 0.0455(13) Uani 1 1 d .
H4 H 0.5522 0.8160 0.8956 0.055 Uiso 1 1 calc R
B5 B 0.4937(5) 0.6879(5) 0.7214(4) 0.0448(13) Uani 1 1 d .
H5 H 0.4157 0.7209 0.7030 0.054 Uiso 1 1 calc R
B6 B 0.5956(5) 0.6576(5) 0.6493(4) 0.0422(12) Uani 1 1 d .
H6 H 0.5844 0.6699 0.5841 0.051 Uiso 1 1 calc R
B7 B 0.7385(6) 0.5947(5) 0.7811(4) 0.0492(14) Uani 1 1 d .
H7 H 0.8191 0.5654 0.7994 0.059 Uiso 1 1 calc R
B8 B 0.6317(6) 0.6208(6) 0.8512(5) 0.0556(15) Uani 1 1 d .
H8 H 0.6411 0.6063 0.9156 0.067 Uiso 1 1 calc R
B9 B 0.4861(6) 0.5826(5) 0.7772(4) 0.0538(15) Uani 1 1 d .
H9 H 0.4016 0.5443 0.7946 0.065 Uiso 1 1 calc R
B10 B 0.4975(6) 0.5290(5) 0.6598(4) 0.0545(15) Uani 1 1 d .
H10 H 0.4216 0.4566 0.6017 0.065 Uiso 1 1 calc R
B11 B 0.6557(5) 0.5391(5) 0.6635(4) 0.0503(14) Uani 1 1 d .
H11 H 0.6845 0.4743 0.6072 0.060 Uiso 1 1 calc R
B12 B 0.5855(6) 0.4907(5) 0.7405(5) 0.0578(16) Uani 1 1 d .
H12 H 0.5658 0.3912 0.7334 0.069 Uiso 1 1 calc R

loop_
_atom_site_aniso_label
_atom_site_aniso_U_11
_atom_site_aniso_U_22
_atom_site_aniso_U_33
_atom_site_aniso_U_23
_atom_site_aniso_U_13
_atom_site_aniso_U_12
Pd1 0.02866(18) 0.02488(18) 0.03297(18) 0.01208(13) 0.01086(13) 0.00939(12)
P1 0.0319(6) 0.0265(5) 0.0320(5) 0.0107(4) 0.0089(4) 0.0095(4)
P2 0.0281(5) 0.0273(5) 0.0286(5) 0.0126(4) 0.0069(4) 0.0088(4)
C1 0.032(2) 0.026(2) 0.044(2) 0.0136(18) 0.0164(18) 0.0093(17)
C2 0.036(2) 0.028(2) 0.044(2) 0.0151(19) 0.0175(19) 0.0119(18)
C11 0.034(2) 0.031(2) 0.034(2) 0.0045(18) 0.0067(18) 0.0096(18)
C12 0.054(3) 0.058(3) 0.048(3) 0.018(3) 0.001(2) 0.015(3)
C13 0.060(4) 0.084(5) 0.042(3) -0.002(3) -0.012(3) 0.013(3)
C14 0.063(4) 0.061(4) 0.074(4) -0.004(3) 0.003(3) -0.012(3)
C15 0.072(4) 0.046(3) 0.069(4) 0.011(3) 0.009(3) -0.013(3)
C16 0.051(3) 0.041(3) 0.044(3) 0.012(2) 0.006(2) -0.001(2)
C21 0.036(2) 0.037(2) 0.035(2) 0.0167(19) 0.0125(18) 0.0187(18)
C22 0.041(3) 0.034(2) 0.074(3) 0.025(2) 0.022(2) 0.019(2)
C23 0.051(3) 0.061(3) 0.098(4) 0.051(3) 0.039(3) 0.026(3)
C24 0.056(3) 0.078(4) 0.053(3) 0.036(3) 0.029(3) 0.044(3)
C25 0.049(3) 0.049(3) 0.044(3) 0.008(2) 0.010(2) 0.024(2)
C26 0.043(3) 0.040(3) 0.044(3) 0.014(2) 0.015(2) 0.016(2)
C31 0.029(2) 0.030(2) 0.034(2) 0.0109(18) 0.0057(17) 0.0054(17)
C32 0.046(3) 0.040(3) 0.042(3) 0.015(2) 0.003(2) 0.012(2)
C33 0.050(3) 0.046(3) 0.061(3) 0.031(3) 0.002(2) 0.005(2)
C34 0.034(3) 0.084(4) 0.049(3) 0.037(3) 0.003(2) 0.007(3)
C35 0.046(3) 0.075(4) 0.031(2) 0.005(2) 0.012(2) 0.013(3)
C36 0.036(2) 0.053(3) 0.036(2) 0.011(2) 0.0089(19) 0.016(2)
C41 0.032(2) 0.030(2) 0.031(2) 0.0149(17) 0.0077(17) 0.0076(17)
C42 0.070(3) 0.055(3) 0.036(2) 0.017(2) 0.017(2) 0.035(3)
C43 0.090(4) 0.065(4) 0.030(2) 0.019(2) 0.005(3) 0.027(3)
C44 0.061(3) 0.069(4) 0.050(3) 0.036(3) 0.002(3) 0.022(3)
C45 0.056(3) 0.056(3) 0.062(3) 0.032(3) 0.014(3) 0.030(3)
C46 0.044(3) 0.042(3) 0.038(2) 0.019(2) 0.010(2) 0.017(2)
C51 0.033(2) 0.029(2) 0.028(2) 0.0132(17) 0.0063(17) 0.0094(17)
C52 0.036(2) 0.037(2) 0.036(2) 0.0149(19) 0.0120(19) 0.0086(19)
C53 0.050(3) 0.030(2) 0.041(2) 0.009(2) 0.003(2) 0.003(2)
C54 0.066(3) 0.034(2) 0.037(2) 0.012(2) 0.017(2) 0.019(2)
C55 0.048(3) 0.052(3) 0.043(3) 0.021(2) 0.024(2) 0.021(2)
C56 0.037(2) 0.038(2) 0.032(2) 0.0141(19) 0.0111(18) 0.0100(19)
C61 0.030(2) 0.029(2) 0.032(2) 0.0126(17) 0.0107(17) 0.0101(16)
C62 0.044(3) 0.043(3) 0.045(3) 0.023(2) -0.009(2) -0.005(2)
C63 0.051(3) 0.048(3) 0.051(3) 0.019(2) -0.013(2) -0.012(2)
C64 0.055(3) 0.032(2) 0.051(3) 0.020(2) 0.010(2) 0.000(2)
C65 0.052(3) 0.044(3) 0.044(3) 0.027(2) 0.016(2) 0.017(2)
C66 0.033(2) 0.033(2) 0.034(2) 0.0129(18) 0.0022(18) 0.0072(18)
B3 0.052(3) 0.045(3) 0.044(3) 0.023(3) 0.019(2) 0.021(2)
B4 0.055(3) 0.039(3) 0.057(3) 0.026(3) 0.033(3) 0.019(2)
B5 0.038(3) 0.037(3) 0.061(3) 0.018(3) 0.023(3) 0.011(2)
B6 0.035(3) 0.036(3) 0.045(3) 0.010(2) 0.008(2) 0.006(2)
B7 0.058(4) 0.037(3) 0.069(4) 0.031(3) 0.025(3) 0.021(3)
B8 0.073(4) 0.049(3) 0.071(4) 0.040(3) 0.039(3) 0.027(3)
B9 0.058(4) 0.034(3) 0.077(4) 0.023(3) 0.041(3) 0.013(3)
B10 0.050(4) 0.034(3) 0.067(4) 0.009(3) 0.025(3) 0.004(2)
B11 0.054(3) 0.029(3) 0.068(4) 0.013(3) 0.031(3) 0.015(2)
B12 0.069(4) 0.029(3) 0.084(4) 0.024(3) 0.038(4) 0.017(3)

loop_
_atom_type_symbol
_atom_type_description
_atom_type_scat_dispersion_real
_atom_type_scat_dispersion_imag
_atom_type_scat_source
C C 0.0033 0.0016 'International Tables Vol C Tables 4.2.6.8 and 6.1.1.4'
H H 0.0000 0.0000 'International Tables Vol C Tables 4.2.6.8 and 6.1.1.4'
B B 0.0013 0.0007 'International Tables Vol C Tables 4.2.6.8 and 6.1.1.4'
Pd Pd -0.9988 1.0072 'International Tables Vol C Tables 4.2.6.8 and 6.1.1.4'
P P 0.1023 0.0942 'International Tables Vol C Tables 4.2.6.8 and 6.1.1.4'

loop_
_geom_angle_atom_site_label_1
_geom_angle_atom_site_label_2
_geom_angle_atom_site_label_3
_geom_angle
C1 Pd1 C2 44.05(15)
C1 Pd1 P2 147.12(11)
C2 Pd1 P2 103.27(11)
C1 Pd1 P1 108.88(11)
C2 Pd1 P1 152.66(11)
P2 Pd1 P1 103.95(4)
C31 P1 C11 106.37(19)
C31 P1 C21 103.10(18)
C11 P1 C21 100.86(19)
C31 P1 Pd1 111.22(13)
C11 P1 Pd1 117.49(14)
C21 P1 Pd1 116.25(14)
C41 P2 C51 105.15(17)
C41 P2 C61 104.32(18)
C51 P2 C61 102.01(18)
C41 P2 Pd1 108.50(13)
C51 P2 Pd1 114.29(13)
C61 P2 Pd1 121.11(13)
C2 C1 B5 112.6(3)
C2 C1 B4 112.8(3)
B5 C1 B4 63.1(3)
C2 C1 B3 62.8(3)
B5 C1 B3 114.9(4)
B4 C1 B3 62.1(3)
C2 C1 B6 63.0(3)
B5 C1 B6 62.3(3)
B4 C1 B6 115.5(3)
B3 C1 B6 116.8(3)
C2 C1 Pd1 68.4(2)
B5 C1 Pd1 149.0(3)
B4 C1 Pd1 147.0(3)
B3 C1 Pd1 93.5(3)
B6 C1 Pd1 94.8(3)
C1 C2 B11 112.4(3)
C1 C2 B7 112.8(3)
B11 C2 B7 63.1(3)
C1 C2 B3 63.1(3)
B11 C2 B3 115.1(4)
B7 C2 B3 62.2(3)
C1 C2 B6 63.0(3)
B11 C2 B6 61.8(3)
B7 C2 B6 115.1(4)
B3 C2 B6 117.2(3)
C1 C2 Pd1 67.6(2)
B11 C2 Pd1 148.7(3)
B7 C2 Pd1 147.6(3)
B3 C2 Pd1 93.3(3)
B6 C2 Pd1 94.4(3)
C16 C11 C12 119.1(4)
C16 C11 P1 123.7(3)
C12 C11 P1 117.0(4)
C11 C12 C13 120.2(5)
C14 C13 C12 119.2(5)
C15 C14 C13 120.9(5)
C14 C15 C16 120.4(6)
C11 C16 C15 120.1(5)
C22 C21 C26 118.2(4)
C22 C21 P1 119.6(3)
C26 C21 P1 122.2(3)
C21 C22 C23 121.0(4)
C24 C23 C22 119.4(5)
C25 C24 C23 120.1(5)
C24 C25 C26 120.5(5)
C25 C26 C21 120.7(5)
C36 C31 C32 118.0(4)
C36 C31 P1 120.4(3)
C32 C31 P1 121.6(3)
C33 C32 C31 121.1(4)
C34 C33 C32 120.3(5)
C33 C34 C35 119.6(4)
C34 C35 C36 120.6(5)
C35 C36 C31 120.5(4)
C46 C41 C42 117.7(4)
C46 C41 P2 123.7(3)
C42 C41 P2 118.7(3)
C43 C42 C41 120.1(4)
C44 C43 C42 121.0(5)
C45 C44 C43 119.8(4)
C44 C45 C46 120.4(4)
C41 C46 C45 121.1(4)
C56 C51 C52 118.7(4)
C56 C51 P2 120.8(3)
C52 C51 P2 120.5(3)
C53 C52 C51 120.0(4)
C54 C53 C52 120.6(4)
C53 C54 C55 120.1(4)
C54 C55 C56 119.9(4)
C55 C56 C51 120.6(4)
C62 C61 C66 118.6(4)
C62 C61 P2 123.5(3)
C66 C61 P2 117.9(3)
C61 C62 C63 120.3(4)
C64 C63 C62 120.3(4)
C63 C64 C65 119.6(4)
C66 C65 C64 120.4(4)
C65 C66 C61 120.9(4)
C2 B3 C1 54.1(2)
C2 B3 B8 104.3(4)
C1 B3 B8 104.0(4)
C2 B3 B7 58.7(3)
C1 B3 B7 102.7(4)
B8 B3 B7 61.0(3)
C2 B3 B4 102.8(4)
C1 B3 B4 58.5(3)
B8 B3 B4 60.9(3)
B7 B3 B4 109.4(4)
C1 B4 B3 59.4(3)
C1 B4 B9 103.0(4)
B3 B4 B9 107.0(4)
C1 B4 B5 58.4(3)
B3 B4 B5 108.7(4)
B9 B4 B5 59.3(3)
C1 B4 B8 103.5(3)
B3 B4 B8 59.3(3)
B9 B4 B8 59.3(3)
B5 B4 B8 107.1(4)
C1 B5 B9 103.7(4)
C1 B5 B6 59.3(3)
B9 B5 B6 107.8(4)
C1 B5 B10 104.2(4)
B9 B5 B10 60.6(3)
B6 B5 B10 59.2(3)
C1 B5 B4 58.4(3)
B9 B5 B4 60.2(3)
B6 B5 B4 109.1(4)
B10 B5 B4 109.2(4)
C2 B6 C1 54.0(2)
C2 B6 B10 105.0(4)
C1 B6 B10 104.6(4)
C2 B6 B11 58.4(3)
C1 B6 B11 102.4(4)
B10 B6 B11 61.5(3)
C2 B6 B5 102.3(4)
C1 B6 B5 58.4(3)
B10 B6 B5 60.7(3)
B11 B6 B5 108.6(4)
C2 B7 B3 59.1(3)
C2 B7 B12 102.5(4)
B3 B7 B12 107.0(4)
C2 B7 B11 58.2(3)
B3 B7 B11 108.4(4)
B12 B7 B11 59.4(3)
C2 B7 B8 103.3(4)
B3 B7 B8 59.2(3)
B12 B7 B8 59.6(3)
B11 B7 B8 107.5(4)
B3 B8 B9 108.2(4)
B3 B8 B12 107.5(4)
B9 B8 B12 59.9(3)
B3 B8 B4 59.8(3)
B9 B8 B4 60.2(3)
B12 B8 B4 107.6(4)
B3 B8 B7 59.7(3)
B9 B8 B7 108.0(4)
B12 B8 B7 59.8(3)
B4 B8 B7 107.5(4)
B8 B9 B5 108.9(4)
B8 B9 B12 60.3(4)
B5 B9 B12 107.4(4)
B8 B9 B4 60.5(3)
B5 B9 B4 60.4(3)
B12 B9 B4 108.0(4)
B8 B9 B10 109.2(4)
B5 B9 B10 60.1(3)
B12 B9 B10 59.8(4)
B4 B9 B10 109.0(4)
B6 B10 B12 107.0(4)
B6 B10 B5 60.2(3)
B12 B10 B5 106.5(4)
B6 B10 B9 107.5(4)
B12 B10 B9 59.5(3)
B5 B10 B9 59.3(3)
B6 B10 B11 59.4(3)
B12 B10 B11 59.2(3)
B5 B10 B11 106.6(4)
B9 B10 B11 106.5(4)
C2 B11 B6 59.7(3)
C2 B11 B12 103.5(4)
B6 B11 B12 107.3(4)
C2 B11 B7 58.7(3)
B6 B11 B7 109.6(4)
B12 B11 B7 60.1(4)
C2 B11 B10 104.2(3)
B6 B11 B10 59.2(3)
B12 B11 B10 59.8(4)
B7 B11 B10 108.8(4)
B11 B12 B9 108.9(4)
B11 B12 B8 109.2(4)
B9 B12 B8 59.8(3)
B11 B12 B10 61.0(3)
B9 B12 B10 60.7(3)
B8 B12 B10 109.6(4)
B11 B12 B7 60.5(3)
B9 B12 B7 108.6(4)
B8 B12 B7 60.6(3)
B10 B12 B7 110.0(4)

loop_
_geom_bond_atom_site_label_1
_geom_bond_atom_site_label_2
_geom_bond_distance
Pd1 C1 2.079(4)
Pd1 C2 2.091(4)
Pd1 P2 2.3181(11)
Pd1 P1 2.3281(10)
P1 C31 1.827(4)
P1 C11 1.832(4)
P1 C21 1.846(4)
P2 C41 1.829(4)
P2 C51 1.830(4)
P2 C61 1.830(4)
C1 C2 1.564(5)
C1 B5 1.707(6)
C1 B4 1.708(6)
C1 B3 1.723(7)
C1 B6 1.724(6)
C2 B11 1.700(7)
C2 B7 1.711(7)
C2 B3 1.718(6)
C2 B6 1.723(7)
C11 C16 1.378(6)
C11 C12 1.383(6)
C12 C13 1.384(8)
C13 C14 1.377(9)
C14 C15 1.346(9)
C15 C16 1.380(7)
C21 C22 1.376(6)
C21 C26 1.385(6)
C22 C23 1.388(7)
C23 C24 1.379(7)
C24 C25 1.354(7)
C25 C26 1.380(6)
C31 C36 1.386(6)
C31 C32 1.391(6)
C32 C33 1.375(6)
C33 C34 1.371(7)
C34 C35 1.371(7)
C35 C36 1.385(7)
C41 C46 1.382(5)
C41 C42 1.396(6)
C42 C43 1.380(6)
C43 C44 1.359(7)
C44 C45 1.356(7)
C45 C46 1.382(6)
C51 C56 1.387(6)
C51 C52 1.391(6)
C52 C53 1.385(6)
C53 C54 1.362(6)
C54 C55 1.378(6)
C55 C56 1.381(6)
C61 C62 1.374(6)
C61 C66 1.386(5)
C62 C63 1.394(6)
C63 C64 1.364(7)
C64 C65 1.372(6)
C65 C66 1.368(6)
B3 B8 1.762(8)
B3 B7 1.770(7)
B3 B4 1.770(8)
B4 B9 1.785(8)
B4 B5 1.788(8)
B4 B8 1.790(8)
B5 B9 1.769(8)
B5 B6 1.774(7)
B5 B10 1.783(7)
B6 B10 1.756(7)
B6 B11 1.759(7)
B7 B12 1.779(9)
B7 B11 1.785(9)
B7 B8 1.794(8)
B8 B9 1.767(9)
B8 B12 1.776(9)
B9 B12 1.770(8)
B9 B10 1.792(8)
B10 B12 1.776(9)
B10 B11 1.796(8)
B11 B12 1.765(8)
